data_7717259
loop_
_publ_author_name
'Zhang, Zaichao'
'Fu, Li-Zhi'
'He, Piao'
'Yi, Xiao-Yi'

_publ_section_title
;
 Neutral mononuclear indium(III) photosensitizers for CO<sub>2</sub>
 photoreduction.
;
_journal_issue 44
_journal_name_full 'Dalton transactions (Cambridge, England : 2003)'
_journal_page_first 17772
_journal_page_last 17776
_journal_paper_doi 10.1039/d4dt02595d
_journal_volume 53
_journal_year 2024
_chemical_formula_moiety 'C27 H19 In N6, C H2 Cl2'
_chemical_formula_sum 'C28 H21 Cl2 In N6'
_chemical_formula_weight 627.23
_space_group_crystal_system monoclinic
_space_group_IT_number 14
_space_group_name_Hall '-P 2ybc'
_space_group_name_H-M_alt 'P 1 21/c 1'
_atom_sites_solution_hydrogens geom
_audit_creation_method SHELXL-2014/7
_audit_update_record
;
2024-08-06 deposited with the CCDC.	2024-10-17 downloaded from the CCDC.
;
_cell_angle_alpha 90
_cell_angle_beta 99.115(4)
_cell_angle_gamma 90
_cell_formula_units_Z 4
_cell_length_a 9.8970(6)
_cell_length_b 13.8181(9)
_cell_length_c 19.8826(13)
_cell_measurement_reflns_used 6445
_cell_measurement_temperature 296(2)
_cell_measurement_theta_max 21.55
_cell_measurement_theta_min 2.55
_cell_volume 2684.8(3)
_computing_structure_refinement 'SHELXL-2014/7 (Sheldrick, 2014)'
_diffrn_ambient_temperature 296(2)
_diffrn_measured_fraction_theta_full 1.000
_diffrn_measured_fraction_theta_max 1.000
_diffrn_measurement_device_type 'APEX2 CCD detector'
_diffrn_radiation_type MoK\a
_diffrn_radiation_wavelength 0.71073
_diffrn_reflns_av_R_equivalents 0.0394
_diffrn_reflns_av_unetI/netI 0.0577
_diffrn_reflns_Laue_measured_fraction_full 1.000
_diffrn_reflns_Laue_measured_fraction_max 1.000
_diffrn_reflns_limit_h_max 12
_diffrn_reflns_limit_h_min -12
_diffrn_reflns_limit_k_max 17
_diffrn_reflns_limit_k_min -12
_diffrn_reflns_limit_l_max 23
_diffrn_reflns_limit_l_min -25
_diffrn_reflns_number 21703
_diffrn_reflns_point_group_measured_fraction_full 1.000
_diffrn_reflns_point_group_measured_fraction_max 1.000
_diffrn_reflns_theta_full 25.242
_diffrn_reflns_theta_max 26.999
_diffrn_reflns_theta_min 1.802
_diffrn_source 'sealed tube'
_exptl_absorpt_coefficient_mu 1.108
_exptl_absorpt_correction_T_max 0.7452
_exptl_absorpt_correction_T_min 0.4968
_exptl_absorpt_correction_type multi-scan
_exptl_absorpt_process_details 'SADABS (Bruker, 2014)'
_exptl_crystal_density_diffrn 1.552
_exptl_crystal_description block
_exptl_crystal_F_000 1256
_exptl_crystal_size_max 0.310
_exptl_crystal_size_mid 0.280
_exptl_crystal_size_min 0.230
_refine_diff_density_max 0.591
_refine_diff_density_min -0.460
_refine_diff_density_rms 0.050
_refine_ls_extinction_method none
_refine_ls_goodness_of_fit_ref 1.017
_refine_ls_hydrogen_treatment constr
_refine_ls_matrix_type full
_refine_ls_number_parameters 516
_refine_ls_number_reflns 5863
_refine_ls_number_restraints 820
_refine_ls_restrained_S_all 0.985
_refine_ls_R_factor_all 0.0827
_refine_ls_R_factor_gt 0.0339
_refine_ls_shift/su_max 0.001
_refine_ls_shift/su_mean 0.000
_refine_ls_structure_factor_coef Fsqd
_refine_ls_weighting_details 'w=1/[\s^2^(Fo^2^)+(0.0083P)^2^+0.0446P] where P=(Fo^2^+2Fc^2^)/3'
_refine_ls_weighting_scheme calc
_refine_ls_wR_factor_gt 0.0384
_refine_ls_wR_factor_ref 0.0429
_reflns_Friedel_coverage 0.000
_reflns_number_gt 3207
_reflns_number_total 5863
_reflns_threshold_expression 'I > 2\s(I)'
_cod_data_source_file d4dt02595d2.cif
_cod_data_source_block 1
_cod_depositor_comments 'Adding full bibliography for 7717259--7717260.cif.'
_cod_original_sg_symbol_H-M 'P 21/c'
_cod_database_code 7717259
_shelx_shelxl_version_number 2014/7
_shelx_space_group_comment
;
The symmetry employed for this shelxl refinement is uniquely defined
by the following loop, which should always be used as a source of
symmetry information in preference to the above space-group names.
They are only intended as comments.
;
_shelx_estimated_absorpt_t_min 0.725
_shelx_estimated_absorpt_t_max 0.785

loop_
_space_group_symop_operation_xyz
'x, y, z'
'-x, y+1/2, -z+1/2'
'-x, -y, -z'
'x, -y-1/2, z-1/2'

loop_
_atom_site_label
_atom_site_type_symbol
_atom_site_fract_x
_atom_site_fract_y
_atom_site_fract_z
_atom_site_U_iso_or_equiv
_atom_site_adp_type
_atom_site_occupancy
_atom_site_site_symmetry_order
_atom_site_calc_flag
_atom_site_refinement_flags_posn
_atom_site_refinement_flags_adp
_atom_site_refinement_flags_occupancy
_atom_site_disorder_assembly
_atom_site_disorder_group
C1 C 0.3834(3) 0.8546(2) 0.10873(13) 0.0682(8) Uani 1 1 d . . . . .
C2 C 0.4694(4) 0.9298(2) 0.09459(14) 0.0940(10) Uani 1 1 d . . . . .
H2 H 0.4345 0.9851 0.0715 0.113 Uiso 1 1 calc R U . . .
C3 C 0.6083(4) 0.9186(3) 0.11638(19) 0.1129(13) Uani 1 1 d . U . . .
H3 H 0.6669 0.9679 0.1075 0.135 Uiso 1 1 calc R U . . .
C4 C 0.6631(3) 0.8381(3) 0.15037(16) 0.0990(11) Uani 1 1 d . U . . .
H4 H 0.7568 0.8330 0.1651 0.119 Uiso 1 1 calc R U . . .
C5 C 0.5745(3) 0.7644(3) 0.16229(14) 0.0720(8) Uani 1 1 d . . . . .
C6 C 0.2352(3) 0.8519(2) 0.09372(13) 0.0661(7) Uani 1 1 d . . . . .
C7 C 0.1391(4) 0.9165(2) 0.06337(14) 0.0851(9) Uani 1 1 d . . . . .
H7 H 0.1556 0.9767 0.0453 0.102 Uiso 1 1 calc R U . . .
C8 C 0.0127(4) 0.8744(3) 0.06494(15) 0.0939(10) Uani 1 1 d . . . . .
H8 H -0.0723 0.9009 0.0480 0.113 Uiso 1 1 calc R U . . .
C9 C 0.0361(3) 0.7868(2) 0.09587(14) 0.0828(9) Uani 1 1 d . . . . .
H9 H -0.0318 0.7434 0.1033 0.099 Uiso 1 1 calc R U . . .
C10 C 0.6092(3) 0.6756(3) 0.19666(14) 0.0730(8) Uani 1 1 d . . . . .
C11 C 0.7317(3) 0.6346(3) 0.22783(15) 0.0996(11) Uani 1 1 d . . . . .
H11 H 0.8183 0.6618 0.2302 0.119 Uiso 1 1 calc R U . . .
C12 C 0.7016(4) 0.5462(3) 0.25466(16) 0.1098(12) Uani 1 1 d . . . . .
H12 H 0.7636 0.5029 0.2783 0.132 Uiso 1 1 calc R U . . .
C13 C 0.5618(3) 0.5350(2) 0.23937(14) 0.0891(9) Uani 1 1 d . . . . .
H13 H 0.5134 0.4817 0.2514 0.107 Uiso 1 1 calc R U . . .
C28A C 0.6535(5) 0.7752(3) 0.8778(3) 0.136(2) Uani 0.867(4) 1 d D U P A 1
H28A H 0.6240 0.8285 0.8472 0.163 Uiso 0.867(4) 1 calc R U P A 1
H28B H 0.7517 0.7685 0.8803 0.163 Uiso 0.867(4) 1 calc R U P A 1
Cl1A Cl 0.57728(18) 0.67271(14) 0.84493(10) 0.1372(7) Uani 0.867(4) 1 d D U P A 1
Cl2A Cl 0.6174(3) 0.80374(9) 0.95953(7) 0.1686(9) Uani 0.867(4) 1 d D U P A 1
C28Z C 0.591(3) 0.7910(17) 0.886(2) 0.151(7) Uani 0.133(4) 1 d D U P A 2
H28C H 0.5199 0.8288 0.9017 0.181 Uiso 0.133(4) 1 calc R U P A 2
H28D H 0.5964 0.8099 0.8395 0.181 Uiso 0.133(4) 1 calc R U P A 2
Cl1Z Cl 0.5515(12) 0.6685(10) 0.8884(9) 0.173(5) Uani 0.133(4) 1 d D U P A 2
Cl2Z Cl 0.7493(14) 0.8156(6) 0.9379(6) 0.154(5) Uani 0.133(4) 1 d D U P A 2
In1 In 0.30050(2) 0.65460(2) 0.15861(2) 0.06437(8) Uani 1 1 d . . . . .
N1 N 0.4390(2) 0.77538(17) 0.14042(10) 0.0653(6) Uani 1 1 d . . . . .
N2 N 0.1722(2) 0.77183(16) 0.11435(10) 0.0704(6) Uani 1 1 d . . . . .
N3 N 0.5053(2) 0.61222(18) 0.20451(11) 0.0716(6) Uani 1 1 d . . . . .
N4A N 0.1556(16) 0.5419(11) 0.1614(6) 0.051(3) Uani 0.537(14) 1 d D U P B 3
C14A C 0.106(2) 0.5182(13) 0.2191(7) 0.059(2) Uani 0.537(14) 1 d D U P B 3
C15A C 0.0372(15) 0.4312(10) 0.2079(6) 0.074(3) Uani 0.537(14) 1 d D U P B 3
H15A H -0.0099 0.3992 0.2382 0.089 Uiso 0.537(14) 1 calc R U P B 3
C16A C 0.0517(15) 0.4005(10) 0.1429(6) 0.075(3) Uani 0.537(14) 1 d D U P B 3
H16A H 0.0157 0.3442 0.1214 0.091 Uiso 0.537(14) 1 calc R U P B 3
C17A C 0.130(2) 0.4694(14) 0.1161(7) 0.065(2) Uani 0.537(14) 1 d D U P B 3
N5A N 0.212(2) 0.6636(12) 0.2611(7) 0.064(3) Uani 0.537(14) 1 d D U P B 3
C18A C 0.132(2) 0.5880(12) 0.2731(7) 0.056(3) Uani 0.537(14) 1 d D U P B 3
C19A C 0.0787(17) 0.5806(10) 0.3339(6) 0.071(3) Uani 0.537(14) 1 d D U P B 3
H19A H 0.0193 0.5305 0.3405 0.085 Uiso 0.537(14) 1 calc R U P B 3
C20A C 0.1156(14) 0.6484(10) 0.3838(6) 0.077(3) Uani 0.537(14) 1 d D U P B 3
H20A H 0.0844 0.6434 0.4254 0.092 Uiso 0.537(14) 1 calc R U P B 3
C21A C 0.1987(14) 0.7235(10) 0.3718(7) 0.086(3) Uani 0.537(14) 1 d D U P B 3
H21A H 0.2249 0.7698 0.4053 0.103 Uiso 0.537(14) 1 calc R U P B 3
C22A C 0.2431(18) 0.7295(10) 0.3098(7) 0.079(3) Uani 0.537(14) 1 d D U P B 3
H22A H 0.2969 0.7821 0.3015 0.095 Uiso 0.537(14) 1 calc R U P B 3
N6A N 0.277(2) 0.5550(13) 0.0526(7) 0.058(3) Uani 0.537(14) 1 d D U P B 3
C23A C 0.1867(16) 0.4810(11) 0.0543(6) 0.061(3) Uani 0.537(14) 1 d D U P B 3
C24A C 0.1576(14) 0.4205(10) -0.0025(6) 0.081(3) Uani 0.537(14) 1 d D U P B 3
H24A H 0.0969 0.3692 -0.0023 0.098 Uiso 0.537(14) 1 calc R U P B 3
C25A C 0.2196(11) 0.4375(9) -0.0588(6) 0.087(3) Uani 0.537(14) 1 d D U P B 3
H25A H 0.1990 0.3978 -0.0968 0.105 Uiso 0.537(14) 1 calc R U P B 3
C26A C 0.3132(11) 0.5134(9) -0.0598(6) 0.076(3) Uani 0.537(14) 1 d D U P B 3
H26A H 0.3569 0.5251 -0.0971 0.091 Uiso 0.537(14) 1 calc R U P B 3
C27A C 0.3363(15) 0.5696(10) -0.0020(6) 0.071(3) Uani 0.537(14) 1 d D U P B 3
H27A H 0.3973 0.6210 -0.0010 0.085 Uiso 0.537(14) 1 calc R U P B 3
N4Z N 0.1837(19) 0.5344(14) 0.1594(7) 0.059(3) Uani 0.463(14) 1 d D U P B 4
C14Z C 0.103(3) 0.5093(17) 0.2060(9) 0.064(3) Uani 0.463(14) 1 d D U P B 4
C15Z C 0.0242(18) 0.4291(12) 0.1827(7) 0.076(3) Uani 0.463(14) 1 d D U P B 4
H15Z H -0.0347 0.3954 0.2063 0.091 Uiso 0.463(14) 1 calc R U P B 4
C16Z C 0.0499(18) 0.4093(12) 0.1178(7) 0.077(3) Uani 0.463(14) 1 d D U P B 4
H16Z H 0.0116 0.3600 0.0890 0.093 Uiso 0.463(14) 1 calc R U P B 4
C17Z C 0.144(3) 0.4777(16) 0.1043(8) 0.061(3) Uani 0.463(14) 1 d D U P B 4
N5Z N 0.211(3) 0.6412(13) 0.2682(9) 0.058(3) Uani 0.463(14) 1 d D U P B 4
C18Z C 0.126(3) 0.5644(14) 0.2678(8) 0.059(3) Uani 0.463(14) 1 d D U P B 4
C19Z C 0.0647(18) 0.5457(11) 0.3250(7) 0.064(3) Uani 0.463(14) 1 d D U P B 4
H19Z H 0.0076 0.4926 0.3262 0.076 Uiso 0.463(14) 1 calc R U P B 4
C20Z C 0.0905(15) 0.6074(10) 0.3795(7) 0.068(3) Uani 0.463(14) 1 d D U P B 4
H20Z H 0.0481 0.5959 0.4172 0.082 Uiso 0.463(14) 1 calc R U P B 4
C21Z C 0.1773(17) 0.6862(10) 0.3805(7) 0.068(3) Uani 0.463(14) 1 d D U P B 4
H21Z H 0.1946 0.7279 0.4175 0.081 Uiso 0.463(14) 1 calc R U P B 4
C22Z C 0.236(2) 0.6985(11) 0.3224(7) 0.070(3) Uani 0.463(14) 1 d D U P B 4
H22Z H 0.2970 0.7497 0.3212 0.084 Uiso 0.463(14) 1 calc R U P B 4
N6Z N 0.298(3) 0.5779(15) 0.0557(10) 0.065(3) Uani 0.463(14) 1 d D U P B 4
C23Z C 0.214(2) 0.4994(13) 0.0473(7) 0.064(3) Uani 0.463(14) 1 d D U P B 4
C24Z C 0.1939(17) 0.4455(12) -0.0131(7) 0.086(3) Uani 0.463(14) 1 d D U P B 4
H24Z H 0.1341 0.3932 -0.0188 0.103 Uiso 0.463(14) 1 calc R U P B 4
C25Z C 0.2657(15) 0.4730(10) -0.0632(6) 0.086(4) Uani 0.463(14) 1 d D U P B 4
H25Z H 0.2557 0.4384 -0.1038 0.103 Uiso 0.463(14) 1 calc R U P B 4
C26Z C 0.3527(16) 0.5511(11) -0.0542(8) 0.093(4) Uani 0.463(14) 1 d D U P B 4
H26Z H 0.4011 0.5697 -0.0886 0.112 Uiso 0.463(14) 1 calc R U P B 4
C27Z C 0.3674(19) 0.6012(13) 0.0059(8) 0.080(3) Uani 0.463(14) 1 d D U P B 4
H27Z H 0.4278 0.6532 0.0122 0.095 Uiso 0.463(14) 1 calc R U P B 4

loop_
_atom_site_aniso_label
_atom_site_aniso_U_11
_atom_site_aniso_U_22
_atom_site_aniso_U_33
_atom_site_aniso_U_23
_atom_site_aniso_U_13
_atom_site_aniso_U_12
C1 0.080(2) 0.064(2) 0.0626(19) -0.0036(17) 0.0159(17) -0.013(2)
C2 0.117(3) 0.075(2) 0.093(2) 0.0010(18) 0.026(2) -0.027(2)
C3 0.105(3) 0.123(4) 0.118(3) -0.017(2) 0.037(3) -0.056(3)
C4 0.075(2) 0.127(3) 0.096(3) -0.011(2) 0.018(2) -0.031(3)
C5 0.063(2) 0.092(3) 0.063(2) -0.0083(18) 0.0161(17) -0.010(2)
C6 0.083(2) 0.059(2) 0.0558(18) 0.0016(17) 0.0080(16) 0.003(2)
C7 0.116(3) 0.065(2) 0.073(2) 0.0105(17) 0.009(2) 0.008(2)
C8 0.096(3) 0.095(3) 0.086(2) 0.003(2) 0.001(2) 0.031(2)
C9 0.066(2) 0.084(3) 0.097(2) -0.0052(19) 0.0094(18) 0.0055(19)
C10 0.0498(18) 0.102(3) 0.068(2) -0.0054(19) 0.0092(16) 0.004(2)
C11 0.057(2) 0.164(4) 0.077(2) -0.009(2) 0.0071(17) 0.015(3)
C12 0.082(3) 0.159(4) 0.085(3) 0.003(2) 0.003(2) 0.046(3)
C13 0.085(2) 0.099(3) 0.082(2) 0.0072(19) 0.0075(19) 0.025(2)
C28A 0.161(5) 0.119(4) 0.132(4) -0.002(3) 0.033(4) -0.044(3)
Cl1A 0.1291(11) 0.1229(12) 0.1543(15) 0.0043(11) 0.0055(10) 0.0228(9)
Cl2A 0.265(2) 0.1257(11) 0.1196(12) 0.0158(7) 0.0442(12) -0.0057(11)
C28Z 0.183(13) 0.115(12) 0.152(12) 0.005(11) 0.020(12) -0.038(11)
Cl1Z 0.127(7) 0.178(8) 0.205(11) 0.052(8) -0.001(8) -0.041(6)
Cl2Z 0.203(10) 0.114(6) 0.128(8) -0.007(5) -0.031(7) 0.003(6)
In1 0.05275(11) 0.06556(15) 0.07481(14) 0.00408(12) 0.01015(9) -0.00114(11)
N1 0.0553(15) 0.0747(19) 0.0659(16) 0.0010(13) 0.0100(12) -0.0040(14)
N2 0.0578(15) 0.0629(17) 0.0902(17) 0.0088(13) 0.0105(13) 0.0039(14)
N3 0.0589(15) 0.0802(19) 0.0735(16) 0.0104(13) 0.0034(13) 0.0132(14)
N4A 0.038(5) 0.050(4) 0.066(5) -0.001(4) 0.007(3) -0.001(4)
C14A 0.047(4) 0.064(6) 0.067(6) 0.008(5) 0.014(5) -0.001(4)
C15A 0.071(5) 0.080(5) 0.072(6) 0.007(5) 0.015(5) -0.012(4)
C16A 0.075(4) 0.073(5) 0.079(8) -0.003(6) 0.013(6) -0.018(4)
C17A 0.055(5) 0.070(5) 0.068(5) 0.005(5) 0.011(4) -0.002(4)
N5A 0.059(4) 0.063(7) 0.068(5) -0.006(5) 0.001(4) -0.004(5)
C18A 0.045(5) 0.058(7) 0.064(5) 0.003(4) 0.009(4) 0.013(5)
C19A 0.064(5) 0.064(7) 0.084(6) 0.004(6) 0.010(5) 0.005(5)
C20A 0.077(6) 0.080(9) 0.075(5) 0.001(6) 0.019(5) 0.005(6)
C21A 0.079(6) 0.090(8) 0.089(6) -0.010(6) 0.015(4) 0.001(6)
C22A 0.074(4) 0.078(8) 0.086(6) 0.005(6) 0.017(5) 0.000(6)
N6A 0.055(6) 0.061(8) 0.055(4) 0.000(5) 0.005(4) 0.000(4)
C23A 0.050(5) 0.054(5) 0.075(5) -0.003(5) -0.008(4) -0.002(4)
C24A 0.075(6) 0.089(7) 0.082(5) -0.013(5) 0.016(4) -0.020(4)
C25A 0.086(6) 0.088(7) 0.089(6) -0.014(6) 0.017(5) -0.026(4)
C26A 0.073(6) 0.083(9) 0.073(5) -0.008(6) 0.016(5) -0.030(5)
C27A 0.070(5) 0.070(7) 0.069(5) -0.006(5) 0.004(5) -0.008(4)
N4Z 0.049(7) 0.071(6) 0.058(5) 0.003(4) 0.014(4) 0.015(4)
C14Z 0.055(5) 0.067(6) 0.069(6) 0.001(5) 0.003(5) 0.003(5)
C15Z 0.069(5) 0.089(6) 0.069(8) 0.006(6) 0.008(6) -0.026(5)
C16Z 0.089(5) 0.082(6) 0.060(7) -0.001(6) 0.008(6) -0.019(5)
C17Z 0.059(6) 0.062(6) 0.062(6) 0.007(5) 0.010(5) 0.001(4)
N5Z 0.060(5) 0.053(7) 0.061(5) 0.008(5) 0.014(4) 0.010(5)
C18Z 0.043(5) 0.063(7) 0.072(6) 0.017(5) 0.007(5) 0.005(6)
C19Z 0.050(4) 0.065(8) 0.075(6) -0.001(5) 0.010(4) 0.001(5)
C20Z 0.060(5) 0.066(8) 0.081(6) 0.001(6) 0.019(5) 0.005(5)
C21Z 0.075(7) 0.058(8) 0.072(5) 0.000(6) 0.015(5) -0.003(6)
C22Z 0.073(5) 0.065(8) 0.076(6) 0.013(5) 0.024(5) -0.002(5)
N6Z 0.065(7) 0.060(8) 0.069(5) 0.009(5) 0.010(5) 0.000(4)
C23Z 0.065(7) 0.067(7) 0.059(5) -0.004(5) 0.008(5) 0.010(5)
C24Z 0.090(7) 0.083(7) 0.083(6) 0.002(6) 0.009(6) -0.012(5)
C25Z 0.098(9) 0.088(9) 0.073(5) -0.019(7) 0.019(6) -0.019(6)
C26Z 0.110(8) 0.095(9) 0.076(6) -0.007(7) 0.017(6) -0.013(6)
C27Z 0.087(8) 0.082(9) 0.069(6) -0.005(5) 0.011(6) 0.007(5)

loop_
_atom_type_symbol
_atom_type_description
_atom_type_scat_dispersion_real
_atom_type_scat_dispersion_imag
_atom_type_scat_source
C C 0.0033 0.0016 'International Tables Vol C Tables 4.2.6.8 and 6.1.1.4'
H H 0.0000 0.0000 'International Tables Vol C Tables 4.2.6.8 and 6.1.1.4'
N N 0.0061 0.0033 'International Tables Vol C Tables 4.2.6.8 and 6.1.1.4'
In In -0.7276 1.3100 'International Tables Vol C Tables 4.2.6.8 and 6.1.1.4'
Cl Cl 0.1484 0.1585 'International Tables Vol C Tables 4.2.6.8 and 6.1.1.4'

loop_
_geom_angle_atom_site_label_1
_geom_angle_atom_site_label_2
_geom_angle_atom_site_label_3
_geom_angle
_geom_angle_site_symmetry_1
_geom_angle_site_symmetry_3
_geom_angle_publ_flag
N1 C1 C2 119.0(3) . . ?
N1 C1 C6 113.8(3) . . ?
C2 C1 C6 127.2(3) . . ?
C3 C2 C1 117.4(3) . . ?
C3 C2 H2 121.3 . . ?
C1 C2 H2 121.3 . . ?
C4 C3 C2 122.9(3) . . ?
C4 C3 H3 118.6 . . ?
C2 C3 H3 118.6 . . ?
C3 C4 C5 118.0(3) . . ?
C3 C4 H4 121.0 . . ?
C5 C4 H4 121.0 . . ?
N1 C5 C4 118.9(3) . . ?
N1 C5 C10 113.8(3) . . ?
C4 C5 C10 127.2(3) . . ?
N2 C6 C7 110.0(3) . . ?
N2 C6 C1 117.0(3) . . ?
C7 C6 C1 133.0(3) . . ?
C6 C7 C8 106.4(3) . . ?
C6 C7 H7 126.8 . . ?
C8 C7 H7 126.8 . . ?
C9 C8 C7 107.1(3) . . ?
C9 C8 H8 126.4 . . ?
C7 C8 H8 126.4 . . ?
N2 C9 C8 110.5(3) . . ?
N2 C9 H9 124.8 . . ?
C8 C9 H9 124.8 . . ?
N3 C10 C11 107.8(3) . . ?
N3 C10 C5 118.4(3) . . ?
C11 C10 C5 133.8(3) . . ?
C12 C11 C10 107.7(3) . . ?
C12 C11 H11 126.1 . . ?
C10 C11 H11 126.1 . . ?
C13 C12 C11 106.5(3) . . ?
C13 C12 H12 126.7 . . ?
C11 C12 H12 126.7 . . ?
N3 C13 C12 110.2(3) . . ?
N3 C13 H13 124.9 . . ?
C12 C13 H13 124.9 . . ?
Cl1A C28A Cl2A 113.7(2) . . ?
Cl1A C28A H28A 108.8 . . ?
Cl2A C28A H28A 108.8 . . ?
Cl1A C28A H28B 108.8 . . ?
Cl2A C28A H28B 108.8 . . ?
H28A C28A H28B 107.7 . . ?
Cl1Z C28Z Cl2Z 110.8(14) . . ?
Cl1Z C28Z H28C 109.5 . . ?
Cl2Z C28Z H28C 109.5 . . ?
Cl1Z C28Z H28D 109.5 . . ?
Cl2Z C28Z H28D 109.5 . . ?
H28C C28Z H28D 108.1 . . ?
N4Z In1 N2 108.6(7) . . ?
N4A In1 N2 101.8(5) . . ?
N4Z In1 N3 105.8(7) . . ?
N4A In1 N3 112.4(5) . . ?
N2 In1 N3 145.60(9) . . ?
N4Z In1 N1 169.5(3) . . ?
N4A In1 N1 171.9(4) . . ?
N2 In1 N1 73.06(9) . . ?
N3 In1 N1 73.26(9) . . ?
N4Z In1 N6Z 72.7(5) . . ?
N2 In1 N6Z 93.4(7) . . ?
N3 In1 N6Z 97.4(7) . . ?
N1 In1 N6Z 97.0(3) . . ?
N4A In1 N5A 70.8(4) . . ?
N2 In1 N5A 92.2(6) . . ?
N3 In1 N5A 95.7(6) . . ?
N1 In1 N5A 115.1(3) . . ?
N4Z In1 N5Z 69.5(5) . . ?
N2 In1 N5Z 98.4(6) . . ?
N3 In1 N5Z 92.8(6) . . ?
N1 In1 N5Z 120.8(3) . . ?
N6Z In1 N5Z 142.2(5) . . ?
N4A In1 N6A 69.1(4) . . ?
N2 In1 N6A 95.7(5) . . ?
N3 In1 N6A 99.4(5) . . ?
N1 In1 N6A 104.7(3) . . ?
N5A In1 N6A 139.9(4) . . ?
C1 N1 C5 123.9(3) . . ?
C1 N1 In1 118.19(19) . . ?
C5 N1 In1 118.0(2) . . ?
C9 N2 C6 106.0(2) . . ?
C9 N2 In1 136.1(2) . . ?
C6 N2 In1 117.6(2) . . ?
C13 N3 C10 107.8(3) . . ?
C13 N3 In1 135.7(2) . . ?
C10 N3 In1 116.5(2) . . ?
C17A N4A C14A 109.3(9) . . ?
C17A N4A In1 126.0(7) . . ?
C14A N4A In1 122.4(7) . . ?
N4A C14A C15A 108.0(8) . . ?
N4A C14A C18A 115.1(8) . . ?
C15A C14A C18A 136.9(8) . . ?
C14A C15A C16A 107.2(8) . . ?
C14A C15A H15A 126.4 . . ?
C16A C15A H15A 126.4 . . ?
C17A C16A C15A 107.1(8) . . ?
C17A C16A H16A 126.5 . . ?
C15A C16A H16A 126.5 . . ?
N4A C17A C16A 108.3(8) . . ?
N4A C17A C23A 115.4(8) . . ?
C16A C17A C23A 136.3(9) . . ?
C22A N5A C18A 118.2(10) . . ?
C22A N5A In1 126.6(9) . . ?
C18A N5A In1 114.9(8) . . ?
N5A C18A C19A 121.3(8) . . ?
N5A C18A C14A 115.3(8) . . ?
C19A C18A C14A 123.4(8) . . ?
C20A C19A C18A 118.8(9) . . ?
C20A C19A H19A 120.6 . . ?
C18A C19A H19A 120.6 . . ?
C21A C20A C19A 119.4(10) . . ?
C21A C20A H20A 120.3 . . ?
C19A C20A H20A 120.3 . . ?
C20A C21A C22A 119.2(10) . . ?
C20A C21A H21A 120.4 . . ?
C22A C21A H21A 120.4 . . ?
N5A C22A C21A 122.8(10) . . ?
N5A C22A H22A 118.6 . . ?
C21A C22A H22A 118.6 . . ?
C27A N6A C23A 120.7(9) . . ?
C27A N6A In1 127.7(7) . . ?
C23A N6A In1 111.5(7) . . ?
N6A C23A C24A 118.8(8) . . ?
N6A C23A C17A 116.9(8) . . ?
C24A C23A C17A 124.3(8) . . ?
C25A C24A C23A 119.5(8) . . ?
C25A C24A H24A 120.2 . . ?
C23A C24A H24A 120.2 . . ?
C24A C25A C26A 121.2(10) . . ?
C24A C25A H25A 119.4 . . ?
C26A C25A H25A 119.4 . . ?
C27A C26A C25A 115.7(9) . . ?
C27A C26A H26A 122.2 . . ?
C25A C26A H26A 122.2 . . ?
N6A C27A C26A 124.1(8) . . ?
N6A C27A H27A 118.0 . . ?
C26A C27A H27A 118.0 . . ?
C17Z N4Z C14Z 106.3(10) . . ?
C17Z N4Z In1 124.1(9) . . ?
C14Z N4Z In1 127.7(9) . . ?
N4Z C14Z C15Z 109.5(9) . . ?
N4Z C14Z C18Z 114.8(9) . . ?
C15Z C14Z C18Z 135.5(10) . . ?
C16Z C15Z C14Z 107.0(9) . . ?
C16Z C15Z H15Z 126.5 . . ?
C14Z C15Z H15Z 126.5 . . ?
C15Z C16Z C17Z 105.9(9) . . ?
C15Z C16Z H16Z 127.0 . . ?
C17Z C16Z H16Z 127.0 . . ?
N4Z C17Z C16Z 110.8(9) . . ?
N4Z C17Z C23Z 113.8(9) . . ?
C16Z C17Z C23Z 135.3(9) . . ?
C22Z N5Z C18Z 120.5(11) . . ?
C22Z N5Z In1 128.3(9) . . ?
C18Z N5Z In1 111.1(8) . . ?
N5Z C18Z C19Z 119.4(10) . . ?
N5Z C18Z C14Z 115.8(9) . . ?
C19Z C18Z C14Z 124.8(9) . . ?
C20Z C19Z C18Z 118.6(10) . . ?
C20Z C19Z H19Z 120.7 . . ?
C18Z C19Z H19Z 120.7 . . ?
C19Z C20Z C21Z 122.5(11) . . ?
C19Z C20Z H20Z 118.7 . . ?
C21Z C20Z H20Z 118.7 . . ?
C20Z C21Z C22Z 115.4(10) . . ?
C20Z C21Z H21Z 122.3 . . ?
C22Z C21Z H21Z 122.3 . . ?
N5Z C22Z C21Z 123.6(11) . . ?
N5Z C22Z H22Z 118.2 . . ?
C21Z C22Z H22Z 118.2 . . ?
C27Z N6Z C23Z 118.7(11) . . ?
C27Z N6Z In1 127.9(9) . . ?
C23Z N6Z In1 113.5(9) . . ?
N6Z C23Z C24Z 122.1(10) . . ?
N6Z C23Z C17Z 115.1(9) . . ?
C24Z C23Z C17Z 122.8(9) . . ?
C25Z C24Z C23Z 117.3(9) . . ?
C25Z C24Z H24Z 121.4 . . ?
C23Z C24Z H24Z 121.4 . . ?
C24Z C25Z C26Z 120.7(12) . . ?
C24Z C25Z H25Z 119.6 . . ?
C26Z C25Z H25Z 119.6 . . ?
C27Z C26Z C25Z 119.2(12) . . ?
C27Z C26Z H26Z 120.4 . . ?
C25Z C26Z H26Z 120.4 . . ?
N6Z C27Z C26Z 122.0(10) . . ?
N6Z C27Z H27Z 119.0 . . ?
C26Z C27Z H27Z 119.0 . . ?

loop_
_geom_bond_atom_site_label_1
_geom_bond_atom_site_label_2
_geom_bond_distance
_geom_bond_site_symmetry_2
_geom_bond_publ_flag
C1 N1 1.337(3) . ?
C1 C2 1.399(3) . ?
C1 C6 1.451(3) . ?
C2 C3 1.383(4) . ?
C2 H2 0.9300 . ?
C3 C4 1.368(4) . ?
C3 H3 0.9300 . ?
C4 C5 1.389(4) . ?
C4 H4 0.9300 . ?
C5 N1 1.351(3) . ?
C5 C10 1.420(3) . ?
C6 N2 1.365(3) . ?
C6 C7 1.373(3) . ?
C7 C8 1.385(3) . ?
C7 H7 0.9300 . ?
C8 C9 1.360(3) . ?
C8 H8 0.9300 . ?
C9 N2 1.355(3) . ?
C9 H9 0.9300 . ?
C10 N3 1.378(3) . ?
C10 C11 1.392(4) . ?
C11 C12 1.385(4) . ?
C11 H11 0.9300 . ?
C12 C13 1.378(3) . ?
C12 H12 0.9300 . ?
C13 N3 1.345(3) . ?
C13 H13 0.9300 . ?
C28A Cl1A 1.686(4) . ?
C28A Cl2A 1.763(5) . ?
C28A H28A 0.9700 . ?
C28A H28B 0.9700 . ?
C28Z Cl1Z 1.741(16) . ?
C28Z Cl2Z 1.763(17) . ?
C28Z H28C 0.9700 . ?
C28Z H28D 0.9700 . ?
In1 N4Z 2.025(15) . ?
In1 N4A 2.124(12) . ?
In1 N2 2.158(2) . ?
In1 N3 2.168(2) . ?
In1 N1 2.225(2) . ?
In1 N6Z 2.302(16) . ?
In1 N5A 2.343(15) . ?
In1 N5Z 2.484(16) . ?
In1 N6A 2.497(13) . ?
N4A C17A 1.344(10) . ?
N4A C14A 1.359(9) . ?
C14A C15A 1.381(9) . ?
C14A C18A 1.436(8) . ?
C15A C16A 1.389(9) . ?
C15A H15A 0.9300 . ?
C16A C17A 1.385(9) . ?
C16A H16A 0.9300 . ?
C17A C23A 1.439(8) . ?
N5A C22A 1.328(9) . ?
N5A C18A 1.358(9) . ?
C18A C19A 1.397(9) . ?
C19A C20A 1.371(10) . ?
C19A H19A 0.9300 . ?
C20A C21A 1.368(9) . ?
C20A H20A 0.9300 . ?
C21A C22A 1.377(10) . ?
C21A H21A 0.9300 . ?
C22A H22A 0.9300 . ?
N6A C27A 1.329(9) . ?
N6A C23A 1.361(9) . ?
C23A C24A 1.398(8) . ?
C24A C25A 1.380(10) . ?
C24A H24A 0.9300 . ?
C25A C26A 1.402(9) . ?
C25A H25A 0.9300 . ?
C26A C27A 1.376(10) . ?
C26A H26A 0.9300 . ?
C27A H27A 0.9300 . ?
N4Z C17Z 1.352(10) . ?
N4Z C14Z 1.359(11) . ?
C14Z C15Z 1.393(10) . ?
C14Z C18Z 1.432(9) . ?
C15Z C16Z 1.381(11) . ?
C15Z H15Z 0.9300 . ?
C16Z C17Z 1.386(10) . ?
C16Z H16Z 0.9300 . ?
C17Z C23Z 1.448(9) . ?
N5Z C22Z 1.328(10) . ?
N5Z C18Z 1.355(10) . ?
C18Z C19Z 1.396(10) . ?
C19Z C20Z 1.369(10) . ?
C19Z H19Z 0.9300 . ?
C20Z C21Z 1.385(11) . ?
C20Z H20Z 0.9300 . ?
C21Z C22Z 1.386(11) . ?
C21Z H21Z 0.9300 . ?
C22Z H22Z 0.9300 . ?
N6Z C27Z 1.333(10) . ?
N6Z C23Z 1.359(11) . ?
C23Z C24Z 1.398(10) . ?
C24Z C25Z 1.366(11) . ?
C24Z H24Z 0.9300 . ?
C25Z C26Z 1.375(10) . ?
C25Z H25Z 0.9300 . ?
C26Z C27Z 1.369(11) . ?
C26Z H26Z 0.9300 . ?
C27Z H27Z 0.9300 . ?
